data_7211985
loop_
_publ_author_name
'Wang, Hailong'
'Zhang, Daopeng'
'Sun, Daofeng'
'Chen, Yuting'
'Wang, Kang'
'Ni, Zhong-Hai'
'Tian, Laijin'
'Jiang, Jianzhuang'

_publ_section_title
;
 Diverse Ni(ii) MOFs constructed from asymmetric semi-rigid V-shaped
 multicarboxylate ligands: structures and magnetic properties
;
_journal_issue 4
_journal_name_full CrystEngComm
_journal_page_first 1096
_journal_paper_doi 10.1039/b917659d
_journal_volume 12
_journal_year 2010
_chemical_formula_sum 'C70 H60 N8 Ni3 O21'
_chemical_formula_weight 1525.27
_chemical_name_systematic
;
?
;
_space_group_IT_number 15
_symmetry_cell_setting monoclinic
_symmetry_space_group_name_Hall '-C 2yc'
_symmetry_space_group_name_H-M 'C 1 2/c 1'
_atom_sites_solution_hydrogens geom
_atom_sites_solution_primary direct
_atom_sites_solution_secondary difmap
_audit_creation_method SHELXL-97
_cell_angle_alpha 90.00
_cell_angle_beta 94.907(2)
_cell_angle_gamma 90.00
_cell_formula_units_Z 4
_cell_length_a 17.0025(14)
_cell_length_b 36.907(3)
_cell_length_c 11.2149(10)
_cell_measurement_reflns_used 3560
_cell_measurement_temperature 298(2)
_cell_measurement_theta_max 22.83
_cell_measurement_theta_min 2.33
_cell_volume 7011.7(10)
_computing_cell_refinement 'Bruker XSCANS'
_computing_data_collection 'Bruker XSCANS'
_computing_data_reduction 'Bruker SHELXTL'
_computing_molecular_graphics 'Bruker SHELXTL'
_computing_publication_material 'Bruker SHELXTL'
_computing_structure_refinement 'SHELXL-97 (Sheldrick, 1997)'
_computing_structure_solution 'Bruker SHELXTL'
_diffrn_ambient_temperature 298(2)
_diffrn_detector_area_resol_mean 0
_diffrn_measured_fraction_theta_full 0.995
_diffrn_measured_fraction_theta_max 0.995
_diffrn_measurement_device_type 'Bruker P4'
_diffrn_measurement_method '\w scans'
_diffrn_radiation_monochromator graphite
_diffrn_radiation_source 'fine-focus sealed tube'
_diffrn_radiation_type MoK\a
_diffrn_radiation_wavelength 0.71073
_diffrn_reflns_av_R_equivalents 0.0380
_diffrn_reflns_av_sigmaI/netI 0.0459
_diffrn_reflns_limit_h_max 20
_diffrn_reflns_limit_h_min -20
_diffrn_reflns_limit_k_max 43
_diffrn_reflns_limit_k_min -28
_diffrn_reflns_limit_l_max 12
_diffrn_reflns_limit_l_min -13
_diffrn_reflns_number 17392
_diffrn_reflns_theta_full 25.00
_diffrn_reflns_theta_max 25.00
_diffrn_reflns_theta_min 2.13
_diffrn_standards_interval_count 0
_diffrn_standards_interval_time 0
_diffrn_standards_number 0
_exptl_absorpt_coefficient_mu 0.874
_exptl_absorpt_correction_T_max 0.9024
_exptl_absorpt_correction_T_min 0.8446
_exptl_absorpt_correction_type multi-scan
_exptl_absorpt_process_details '(SADABS; Sheldrick, 2003)'
_exptl_crystal_colour green
_exptl_crystal_density_diffrn 1.445
_exptl_crystal_density_method 'not measured'
_exptl_crystal_description block
_exptl_crystal_F_000 3072
_exptl_crystal_size_max 0.20
_exptl_crystal_size_mid 0.18
_exptl_crystal_size_min 0.12
_refine_diff_density_max 0.533
_refine_diff_density_min -0.393
_refine_diff_density_rms 0.070
_refine_ls_extinction_method none
_refine_ls_goodness_of_fit_ref 1.068
_refine_ls_hydrogen_treatment constr
_refine_ls_matrix_type full
_refine_ls_number_parameters 480
_refine_ls_number_reflns 6156
_refine_ls_number_restraints 58
_refine_ls_restrained_S_all 1.072
_refine_ls_R_factor_all 0.0663
_refine_ls_R_factor_gt 0.0464
_refine_ls_shift/su_max 0.001
_refine_ls_shift/su_mean 0.000
_refine_ls_structure_factor_coef Fsqd
_refine_ls_weighting_details 'calc w=1/[\s^2^(Fo^2^)+(0.0743P)^2^+3.4393P] where P=(Fo^2^+2Fc^2^)/3'
_refine_ls_weighting_scheme calc
_refine_ls_wR_factor_gt 0.1252
_refine_ls_wR_factor_ref 0.1356
_reflns_number_gt 4613
_reflns_number_total 6156
_reflns_threshold_expression >2sigma(I)
_cod_data_source_file b917659d.txt
_cod_data_source_block 709626
_cod_depositor_comments
;
The following automatic conversions were performed:

'_symmetry_cell_setting' value 'Monoclinic' changed to 'monoclinic'
according to /home/saulius/struct/CIF-dictionaries/cif_core.dic
dictionary named 'cif_core.dic' version 2.4.2 from 2011-04-26.

Automatic conversion script
Id: cif_fix_values 1891 2012-01-12 08:04:46Z andrius 
;
_cod_original_sg_symbol_Hall '-C 2yc '
_cod_original_sg_symbol_H-M C2/c
_cod_original_formula_sum 'C70 H60 N8 Ni3 O21 '
_cod_database_code 7211985

loop_
_symmetry_equiv_pos_as_xyz
'x, y, z'
'-x, y, -z+1/2'
'x+1/2, y+1/2, z'
'-x+1/2, y+1/2, -z+1/2'
'-x, -y, -z'
'x, -y, z-1/2'
'-x+1/2, -y+1/2, -z'
'x+1/2, -y+1/2, z-1/2'

loop_
_atom_site_label
_atom_site_type_symbol
_atom_site_fract_x
_atom_site_fract_y
_atom_site_fract_z
_atom_site_U_iso_or_equiv
_atom_site_adp_type
_atom_site_occupancy
_atom_site_symmetry_multiplicity
_atom_site_calc_flag
_atom_site_refinement_flags
_atom_site_disorder_assembly
_atom_site_disorder_group
C1 C 1.2844(2) 0.46054(10) 0.1309(3) 0.0343(8) Uani 1 1 d . . .
C2 C 1.33053(19) 0.43096(8) 0.3784(3) 0.0273(7) Uani 1 1 d . . .
C3 C 1.2782(2) 0.42091(10) 0.1582(3) 0.0343(8) Uani 1 1 d . . .
C4 C 1.2521(2) 0.39703(11) 0.0665(3) 0.0473(10) Uani 1 1 d . . .
H4 H 1.2384 0.4059 -0.0101 0.057 Uiso 1 1 calc R . .
C5 C 1.2463(3) 0.36061(11) 0.0884(4) 0.0563(12) Uani 1 1 d . . .
H5 H 1.2298 0.3449 0.0263 0.068 Uiso 1 1 calc R . .
C6 C 1.2647(3) 0.34727(11) 0.2011(4) 0.0551(11) Uani 1 1 d . . .
H6 H 1.2607 0.3226 0.2158 0.066 Uiso 1 1 calc R . .
C7 C 1.2894(2) 0.37083(9) 0.2936(3) 0.0377(8) Uani 1 1 d . . .
C8 C 1.29827(18) 0.40772(9) 0.2745(3) 0.0300(7) Uani 1 1 d . . .
C9 C 1.2565(2) 0.33710(10) 0.4626(3) 0.0420(9) Uani 1 1 d . . .
C10 C 1.2828(2) 0.30771(10) 0.5263(3) 0.0459(9) Uani 1 1 d . . .
H10 H 1.3358 0.3012 0.5296 0.055 Uiso 1 1 calc R . .
C11 C 1.2296(2) 0.28710(10) 0.5873(3) 0.0462(9) Uani 1 1 d . . .
H11 H 1.2475 0.2670 0.6316 0.055 Uiso 1 1 calc R . .
C12 C 1.1512(2) 0.29651(10) 0.5819(3) 0.0443(9) Uani 1 1 d . . .
C13 C 1.1267(3) 0.32718(13) 0.5185(4) 0.0637(13) Uani 1 1 d . . .
H13 H 1.0739 0.3340 0.5147 0.076 Uiso 1 1 calc R . .
C14 C 1.1797(3) 0.34806(13) 0.4604(4) 0.0666(13) Uani 1 1 d . . .
H14 H 1.1631 0.3692 0.4206 0.080 Uiso 1 1 calc R . .
C15 C 1.0935(2) 0.27433(10) 0.6436(3) 0.0428(9) Uani 1 1 d . . .
C16 C 1.0192(2) 0.17049(11) 0.6138(3) 0.0460(10) Uani 1 1 d . . .
H16 H 1.0626 0.1672 0.6689 0.055 Uiso 1 1 calc R . .
C17 C 0.9997(2) 0.14302(10) 0.5335(3) 0.0465(10) Uani 1 1 d . . .
H17 H 1.0285 0.1216 0.5364 0.056 Uiso 1 1 calc R . .
C18 C 0.9366(2) 0.14778(9) 0.4487(3) 0.0367(8) Uani 1 1 d . . .
C19 C 0.8967(2) 0.18073(10) 0.4488(3) 0.0484(10) Uani 1 1 d . . .
H19 H 0.8550 0.1853 0.3917 0.058 Uiso 1 1 calc R . .
C20 C 0.9192(2) 0.20646(10) 0.5334(3) 0.0465(10) Uani 1 1 d . . .
H20 H 0.8914 0.2282 0.5325 0.056 Uiso 1 1 calc R . .
C21 C 0.8896(2) 0.05647(10) 0.3122(3) 0.0384(8) Uani 1 1 d . . .
H21 H 0.8947 0.0322 0.3343 0.046 Uiso 1 1 calc R . .
C22 C 0.9185(2) 0.08217(10) 0.3922(3) 0.0414(9) Uani 1 1 d . . .
H22 H 0.9431 0.0753 0.4661 0.050 Uiso 1 1 calc R . .
C23 C 0.9108(2) 0.11875(10) 0.3621(3) 0.0371(8) Uani 1 1 d . . .
C24 C 0.8758(3) 0.12664(10) 0.2498(3) 0.0543(11) Uani 1 1 d . . .
H24 H 0.8704 0.1506 0.2249 0.065 Uiso 1 1 calc R . .
C25 C 0.8490(3) 0.09912(10) 0.1746(3) 0.0511(10) Uani 1 1 d . . .
H25 H 0.8258 0.1053 0.0992 0.061 Uiso 1 1 calc R . .
C26 C 0.6795(2) 0.03227(12) 0.2641(3) 0.0493(11) Uani 1 1 d . . .
H26 H 0.7229 0.0282 0.3187 0.059 Uiso 1 1 calc R . .
C27 C 0.6067(2) 0.03438(13) 0.3062(3) 0.0582(12) Uani 1 1 d . . .
H27 H 0.6016 0.0314 0.3875 0.070 Uiso 1 1 calc R . .
C28 C 0.5405(2) 0.04095(15) 0.2290(3) 0.0646(14) Uani 1 1 d . . .
C29 C 0.5535(2) 0.04651(18) 0.1090(4) 0.087(2) Uani 1 1 d . . .
H29 H 0.5115 0.0519 0.0533 0.104 Uiso 1 1 calc R . .
C30 C 0.6288(2) 0.04390(16) 0.0740(4) 0.0736(16) Uani 1 1 d . . .
H30 H 0.6362 0.0480 -0.0061 0.088 Uiso 1 1 calc R . .
C31 C 1.0489(7) 0.4163(5) 0.1852(13) 0.119(5) Uani 0.386(12) 1 d PD A 1
H31 H 1.0831 0.4290 0.1400 0.143 Uiso 0.386(12) 1 calc PR A 1
C32 C 1.0509(8) 0.3787(5) 0.1826(13) 0.157(7) Uani 0.386(12) 1 d PD A 1
H32 H 1.0857 0.3667 0.1365 0.188 Uiso 0.386(12) 1 calc PR A 1
C33 C 1.0000 0.3591(5) 0.2500 0.095(5) Uani 0.386(12) 2 d SPD . 1
C34 C 1.0000 0.3187(5) 0.2500 0.117(7) Uani 0.386(12) 2 d SPD . 1
C35 C 1.0681(4) 0.2986(6) 0.2293(18) 0.172(6) Uani 0.386(12) 1 d PDU A 1
H35 H 1.1146 0.3105 0.2151 0.206 Uiso 0.386(12) 1 calc PR A 1
C36 C 1.0652(4) 0.2612(6) 0.2302(17) 0.201(7) Uani 0.386(12) 1 d PDU A 1
H36 H 1.1108 0.2485 0.2163 0.242 Uiso 0.386(12) 1 calc PR A 1
N4 N 1.0000 0.4354(6) 0.2500 0.172(7) Uani 0.386(12) 2 d SPD . 1
N5 N 1.0000 0.2420(6) 0.2500 0.259(10) Uani 0.386(12) 2 d SPDU . 1
C31' C 1.0623(4) 0.4374(4) 0.2173(11) 0.119(5) Uani 0.614(12) 1 d PD A 2
H31' H 1.1055 0.4503 0.1946 0.143 Uiso 0.614(12) 1 calc PR A 2
C32' C 1.0651(4) 0.3995(4) 0.2159(11) 0.157(7) Uani 0.614(12) 1 d PD A 2
H32' H 1.1093 0.3875 0.1926 0.188 Uiso 0.614(12) 1 calc PR A 2
C33' C 1.0000 0.3800(4) 0.2500 0.095(5) Uani 0.614(12) 2 d SPD . 2
C34' C 1.0000 0.3393(4) 0.2500 0.117(7) Uani 0.614(12) 2 d SPD . 2
C35' C 1.0506(6) 0.3192(4) 0.1817(10) 0.172(6) Uani 0.614(12) 1 d PD A 2
H35' H 1.0852 0.3311 0.1350 0.206 Uiso 0.614(12) 1 calc PR A 2
C36' C 1.0487(6) 0.2815(4) 0.1843(9) 0.201(7) Uani 0.614(12) 1 d PD A 2
H36' H 1.0826 0.2688 0.1385 0.242 Uiso 0.614(12) 1 calc PR A 2
N4' N 1.0000 0.4557(4) 0.2500 0.172(7) Uani 0.614(12) 2 d SPD . 2
N5' N 1.0000 0.2621(5) 0.2500 0.259(10) Uani 0.614(12) 2 d SPD . 2
N1 N 0.97927(17) 0.20162(8) 0.6169(3) 0.0376(7) Uani 1 1 d . . .
N2 N 0.85422(15) 0.06421(8) 0.2034(2) 0.0321(6) Uani 1 1 d . . .
N3 N 0.69199(16) 0.03578(9) 0.1482(3) 0.0431(8) Uani 1 1 d . . .
O1 O 1.31608(14) 0.48133(6) 0.21052(19) 0.0343(5) Uani 1 1 d . . .
O2 O 1.25801(15) 0.47261(7) 0.0304(2) 0.0422(6) Uani 1 1 d . . .
O3 O 1.40388(12) 0.43420(6) 0.3948(2) 0.0338(5) Uani 1 1 d . . .
O4 O 1.28017(12) 0.44344(6) 0.44478(18) 0.0307(5) Uani 1 1 d . . .
O5 O 1.31182(15) 0.35769(7) 0.4083(2) 0.0465(7) Uani 1 1 d . . .
O6 O 1.02021(16) 0.28007(7) 0.6235(2) 0.0515(7) Uani 1 1 d . . .
O7 O 1.11727(15) 0.24984(7) 0.7171(2) 0.0430(6) Uani 1 1 d . . .
O8 O 0.91230(13) 0.00829(7) 0.0386(2) 0.0377(6) Uani 1 1 d D . .
H8B H 0.9444 0.0038 0.0986 0.056 Uiso 1 1 d RD . .
H8A H 0.9254 0.0276 0.0044 0.056 Uiso 1 1 d RD . .
Ni1 Ni 1.0000 0.239267(16) 0.7500 0.03307(18) Uani 1 2 d S . .
Ni2 Ni 0.80290(2) 0.024739(11) 0.09149(3) 0.02775(15) Uani 1 1 d . . .
O9 O 1.0000 -0.02129(10) 0.2500 0.0445(9) Uani 1 2 d SD . .
H9A H 1.0106 -0.0013 0.2171 0.067 Uiso 0.50 1 d PRD . .
H9B H 1.0280 -0.0381 0.2245 0.067 Uiso 0.50 1 d PRD . .
O10 O 0.7382(4) 0.2329(2) 0.3939(5) 0.253(5) Uani 1 1 d . . .
O11 O 1.0837(11) 0.3378(6) -0.1203(18) 0.69(2) Uani 1 1 d . . .

loop_
_atom_site_aniso_label
_atom_site_aniso_U_11
_atom_site_aniso_U_22
_atom_site_aniso_U_33
_atom_site_aniso_U_23
_atom_site_aniso_U_13
_atom_site_aniso_U_12
C1 0.0348(19) 0.043(2) 0.0260(18) -0.0025(16) 0.0076(15) -0.0070(16)
C2 0.0338(19) 0.0265(17) 0.0220(16) 0.0055(13) 0.0050(14) -0.0011(14)
C3 0.0356(19) 0.041(2) 0.0272(17) -0.0071(15) 0.0102(14) -0.0103(15)
C4 0.052(2) 0.058(3) 0.033(2) -0.0109(18) 0.0085(17) -0.018(2)
C5 0.073(3) 0.051(3) 0.048(2) -0.022(2) 0.019(2) -0.024(2)
C6 0.067(3) 0.038(2) 0.063(3) -0.011(2) 0.022(2) -0.016(2)
C7 0.037(2) 0.034(2) 0.044(2) -0.0005(16) 0.0159(16) -0.0058(15)
C8 0.0278(17) 0.0325(19) 0.0312(18) -0.0040(14) 0.0119(14) -0.0042(14)
C9 0.047(2) 0.035(2) 0.046(2) 0.0042(17) 0.0194(18) -0.0056(17)
C10 0.042(2) 0.041(2) 0.056(2) 0.0088(19) 0.0120(19) -0.0009(17)
C11 0.055(2) 0.033(2) 0.052(2) 0.0104(18) 0.0122(19) 0.0010(18)
C12 0.049(2) 0.041(2) 0.045(2) 0.0098(18) 0.0158(18) -0.0025(18)
C13 0.048(3) 0.070(3) 0.076(3) 0.029(3) 0.017(2) 0.005(2)
C14 0.060(3) 0.058(3) 0.084(3) 0.035(3) 0.022(3) 0.009(2)
C15 0.051(2) 0.038(2) 0.041(2) 0.0001(18) 0.0137(18) -0.0024(18)
C16 0.041(2) 0.050(2) 0.045(2) -0.0115(19) -0.0060(17) 0.0124(18)
C17 0.044(2) 0.040(2) 0.053(2) -0.0139(19) -0.0055(18) 0.0140(17)
C18 0.039(2) 0.036(2) 0.0351(19) -0.0043(16) 0.0032(16) 0.0017(16)
C19 0.056(2) 0.047(2) 0.040(2) -0.0024(18) -0.0118(18) 0.0120(19)
C20 0.062(3) 0.034(2) 0.042(2) -0.0050(17) -0.0048(19) 0.0149(18)
C21 0.042(2) 0.037(2) 0.0350(19) -0.0014(16) -0.0051(16) 0.0045(16)
C22 0.046(2) 0.042(2) 0.0342(19) -0.0008(17) -0.0122(16) 0.0097(17)
C23 0.037(2) 0.041(2) 0.0333(19) -0.0066(16) 0.0042(15) 0.0025(16)
C24 0.089(3) 0.034(2) 0.038(2) 0.0032(18) -0.008(2) 0.003(2)
C25 0.079(3) 0.043(2) 0.0292(19) 0.0023(18) -0.0093(19) 0.004(2)
C26 0.029(2) 0.093(3) 0.0260(19) 0.003(2) 0.0032(15) 0.0027(19)
C27 0.034(2) 0.115(4) 0.0264(19) 0.002(2) 0.0088(16) -0.001(2)
C28 0.030(2) 0.132(4) 0.033(2) 0.000(2) 0.0081(17) 0.000(2)
C29 0.030(2) 0.195(6) 0.036(2) 0.012(3) 0.0028(19) 0.011(3)
C30 0.035(2) 0.153(5) 0.033(2) 0.013(3) 0.0064(18) 0.008(3)
C31 0.053(5) 0.115(12) 0.191(11) 0.052(10) 0.019(6) 0.000(7)
C32 0.068(7) 0.23(2) 0.176(13) 0.083(14) 0.019(7) 0.013(9)
C33 0.070(7) 0.116(17) 0.098(8) 0.000 0.004(6) 0.000
C34 0.110(10) 0.15(2) 0.094(8) 0.000 0.006(7) 0.000
C35 0.154(8) 0.189(11) 0.174(10) -0.016(8) 0.018(7) -0.019(8)
C36 0.214(10) 0.173(11) 0.213(11) -0.047(8) -0.005(8) 0.005(8)
N4 0.098(8) 0.110(16) 0.311(18) 0.000 0.035(10) 0.000
N5 0.279(13) 0.245(14) 0.256(12) 0.000 0.038(9) 0.000
C31' 0.053(5) 0.115(12) 0.191(11) 0.052(10) 0.019(6) 0.000(7)
C32' 0.068(7) 0.23(2) 0.176(13) 0.083(14) 0.019(7) 0.013(9)
C33' 0.070(7) 0.116(17) 0.098(8) 0.000 0.004(6) 0.000
C34' 0.110(10) 0.15(2) 0.094(8) 0.000 0.006(7) 0.000
C35' 0.154(8) 0.189(11) 0.174(10) -0.016(8) 0.018(7) -0.019(8)
C36' 0.214(10) 0.173(11) 0.213(11) -0.047(8) -0.005(8) 0.005(8)
N4' 0.098(8) 0.110(16) 0.311(18) 0.000 0.035(10) 0.000
N5' 0.279(13) 0.245(14) 0.256(12) 0.000 0.038(9) 0.000
N1 0.0442(18) 0.0354(17) 0.0333(16) -0.0049(13) 0.0036(13) 0.0030(14)
N2 0.0303(15) 0.0382(17) 0.0280(15) -0.0003(12) 0.0040(12) 0.0029(12)
N3 0.0267(15) 0.077(2) 0.0264(15) 0.0029(15) 0.0052(12) 0.0009(15)
O1 0.0415(14) 0.0352(13) 0.0251(12) -0.0004(10) -0.0027(10) -0.0059(10)
O2 0.0482(15) 0.0533(16) 0.0239(12) 0.0051(11) -0.0040(11) -0.0097(12)
O3 0.0252(12) 0.0407(14) 0.0358(13) 0.0001(11) 0.0048(10) 0.0031(10)
O4 0.0272(12) 0.0424(14) 0.0232(11) -0.0040(10) 0.0058(9) -0.0019(10)
O5 0.0482(16) 0.0402(15) 0.0522(16) 0.0137(13) 0.0107(13) -0.0080(12)
O6 0.0474(17) 0.0517(17) 0.0573(17) 0.0160(14) 0.0161(14) 0.0008(13)
O7 0.0455(15) 0.0391(14) 0.0449(15) 0.0100(12) 0.0074(12) -0.0040(12)
O8 0.0322(13) 0.0445(14) 0.0367(13) 0.0031(11) 0.0056(10) 0.0046(11)
Ni1 0.0384(4) 0.0302(4) 0.0314(3) 0.000 0.0076(3) 0.000
Ni2 0.0244(2) 0.0368(3) 0.0223(2) 0.00179(18) 0.00377(16) -0.00129(18)
O9 0.036(2) 0.049(2) 0.049(2) 0.000 0.0110(17) 0.000
O10 0.245(8) 0.374(11) 0.123(4) -0.086(6) -0.081(5) 0.232(8)
O11 0.53(2) 0.84(4) 0.75(3) -0.61(3) 0.38(2) -0.52(3)

loop_
_atom_type_symbol
_atom_type_description
_atom_type_scat_dispersion_real
_atom_type_scat_dispersion_imag
_atom_type_scat_source
C C 0.0033 0.0016 'International Tables Vol C Tables 4.2.6.8 and 6.1.1.4'
H H 0.0000 0.0000 'International Tables Vol C Tables 4.2.6.8 and 6.1.1.4'
N N 0.0061 0.0033 'International Tables Vol C Tables 4.2.6.8 and 6.1.1.4'
O O 0.0106 0.0060 'International Tables Vol C Tables 4.2.6.8 and 6.1.1.4'
Ni Ni 0.3393 1.1124 'International Tables Vol C Tables 4.2.6.8 and 6.1.1.4'

loop_
_geom_angle_atom_site_label_1
_geom_angle_atom_site_label_2
_geom_angle_atom_site_label_3
_geom_angle
_geom_angle_site_symmetry_1
_geom_angle_site_symmetry_3
O2 C1 O1 121.1(3) . .
O2 C1 C3 120.2(3) . .
O1 C1 C3 118.7(3) . .
O2 C1 Ni2 62.27(18) . 3
O1 C1 Ni2 58.88(17) . 3
C3 C1 Ni2 176.4(3) . 3
O3 C2 O4 126.4(3) . .
O3 C2 C8 117.3(3) . .
O4 C2 C8 116.1(3) . .
C4 C3 C8 120.1(3) . .
C4 C3 C1 119.2(3) . .
C8 C3 C1 120.8(3) . .
C5 C4 C3 120.6(4) . .
C5 C4 H4 119.7 . .
C3 C4 H4 119.7 . .
C6 C5 C4 120.3(4) . .
C6 C5 H5 119.9 . .
C4 C5 H5 119.9 . .
C5 C6 C7 119.7(4) . .
C5 C6 H6 120.2 . .
C7 C6 H6 120.2 . .
C8 C7 C6 121.9(3) . .
C8 C7 O5 117.2(3) . .
C6 C7 O5 120.8(3) . .
C7 C8 C3 117.5(3) . .
C7 C8 C2 118.4(3) . .
C3 C8 C2 124.1(3) . .
C10 C9 C14 121.2(3) . .
C10 C9 O5 117.7(3) . .
C14 C9 O5 120.8(3) . .
C9 C10 C11 119.6(4) . .
C9 C10 H10 120.2 . .
C11 C10 H10 120.2 . .
C12 C11 C10 120.3(3) . .
C12 C11 H11 119.8 . .
C10 C11 H11 119.8 . .
C11 C12 C13 118.6(3) . .
C11 C12 C15 121.0(3) . .
C13 C12 C15 120.4(4) . .
C12 C13 C14 121.1(4) . .
C12 C13 H13 119.5 . .
C14 C13 H13 119.5 . .
C9 C14 C13 119.0(4) . .
C9 C14 H14 120.5 . .
C13 C14 H14 120.5 . .
O6 C15 O7 119.4(3) . .
O6 C15 C12 120.2(3) . .
O7 C15 C12 120.5(4) . .
O6 C15 Ni1 60.18(19) . .
O7 C15 Ni1 59.20(18) . .
C12 C15 Ni1 178.2(3) . .
N1 C16 C17 123.8(3) . .
N1 C16 H16 118.1 . .
C17 C16 H16 118.1 . .
C16 C17 C18 119.0(3) . .
C16 C17 H17 120.5 . .
C18 C17 H17 120.5 . .
C17 C18 C19 117.3(3) . .
C17 C18 C23 121.7(3) . .
C19 C18 C23 120.9(3) . .
C20 C19 C18 119.9(3) . .
C20 C19 H19 120.1 . .
C18 C19 H19 120.1 . .
N1 C20 C19 122.8(3) . .
N1 C20 H20 118.6 . .
C19 C20 H20 118.6 . .
N2 C21 C22 123.8(3) . .
N2 C21 H21 118.1 . .
C22 C21 H21 118.1 . .
C21 C22 C23 119.4(3) . .
C21 C22 H22 120.3 . .
C23 C22 H22 120.3 . .
C24 C23 C22 116.8(3) . .
C24 C23 C18 121.7(3) . .
C22 C23 C18 121.5(3) . .
C25 C24 C23 120.0(4) . .
C25 C24 H24 120.0 . .
C23 C24 H24 120.0 . .
N2 C25 C24 123.8(3) . .
N2 C25 H25 118.1 . .
C24 C25 H25 118.1 . .
N3 C26 C27 123.6(3) . .
N3 C26 H26 118.2 . .
C27 C26 H26 118.2 . .
C26 C27 C28 120.5(3) . .
C26 C27 H27 119.8 . .
C28 C27 H27 119.8 . .
C27 C28 C29 116.3(3) . .
C27 C28 C28 121.7(4) . 2_655
C29 C28 C28 122.0(4) . 2_655
C30 C29 C28 119.5(4) . .
C30 C29 H29 120.2 . .
C28 C29 H29 120.2 . .
N3 C30 C29 123.9(4) . .
N3 C30 H30 118.1 . .
C29 C30 H30 118.1 . .
N4 C31 C32 123.4(6) . .
N4 C31 H31 118.3 . .
C32 C31 H31 118.3 . .
C31 C32 C33 119.3(6) . .
C31 C32 H32 120.4 . .
C33 C32 H32 120.4 . .
C32 C33 C32 117.6(9) 2_755 .
C32 C33 C34 121.2(4) 2_755 .
C32 C33 C34 121.2(4) . .
C35 C34 C35 116.6(9) 2_755 .
C35 C34 C33 121.7(4) 2_755 .
C35 C34 C33 121.7(4) . .
C36 C35 C34 119.6(6) . .
C36 C35 H35 120.2 . .
C34 C35 H35 120.2 . .
N5 C36 C35 123.7(6) . .
N5 C36 H36 118.2 . .
C35 C36 H36 118.2 . .
C31 N4 C31 117.1(9) 2_755 .
C36 N5 C36 116.8(10) . 2_755
N4' C31' C32' 122.6(5) . .
N4' C31' H31' 118.7 . .
C32' C31' H31' 118.7 . .
C33' C32' C31' 118.8(5) . .
C33' C32' H32' 120.6 . .
C31' C32' H32' 120.6 . .
C32' C33' C32' 118.1(8) . 2_755
C32' C33' C34' 120.9(4) . .
C32' C33' C34' 120.9(4) 2_755 .
C35' C34' C35' 116.5(8) 2_755 .
C35' C34' C33' 121.7(4) 2_755 .
C35' C34' C33' 121.7(4) . .
C36' C35' C34' 119.8(5) . .
C36' C35' H35' 120.1 . .
C34' C35' H35' 120.1 . .
N5' C36' C35' 123.7(6) . .
N5' C36' H36' 118.2 . .
C35' C36' H36' 118.2 . .
C31' N4' C31' 119.1(8) 2_755 .
C36' N5' C36' 116.4(9) . 2_755
C16 N1 C20 117.1(3) . .
C16 N1 Ni1 123.1(2) . .
C20 N1 Ni1 119.6(2) . .
C25 N2 C21 116.2(3) . .
C25 N2 Ni2 121.3(2) . .
C21 N2 Ni2 122.3(2) . .
C30 N3 C26 116.1(3) . .
C30 N3 Ni2 123.7(2) . .
C26 N3 Ni2 120.0(2) . .
C1 O1 Ni2 89.9(2) . 3
C1 O2 Ni2 86.7(2) . 3
C2 O4 Ni2 126.5(2) . 8_556
C9 O5 C7 116.9(3) . .
C15 O6 Ni1 88.6(2) . .
C15 O7 Ni1 89.5(2) . .
Ni2 O8 H8B 111.2 . .
Ni2 O8 H8A 99.2 . .
H8B O8 H8A 110.4 . .
N1 Ni1 N1 94.53(16) . 2_756
N1 Ni1 O7 96.02(11) . .
N1 Ni1 O7 98.50(11) 2_756 .
N1 Ni1 O7 98.50(11) . 2_756
N1 Ni1 O7 96.02(11) 2_756 2_756
O7 Ni1 O7 158.54(14) . 2_756
N1 Ni1 O6 91.26(11) . .
N1 Ni1 O6 160.64(11) 2_756 .
O7 Ni1 O6 62.48(10) . .
O7 Ni1 O6 101.37(10) 2_756 .
N1 Ni1 O6 160.64(11) . 2_756
N1 Ni1 O6 91.26(11) 2_756 2_756
O7 Ni1 O6 101.37(10) . 2_756
O7 Ni1 O6 62.48(10) 2_756 2_756
O6 Ni1 O6 89.31(15) . 2_756
N1 Ni1 C15 129.63(13) . 2_756
N1 Ni1 C15 94.72(12) 2_756 2_756
O7 Ni1 C15 131.09(12) . 2_756
O7 Ni1 C15 31.26(11) 2_756 2_756
O6 Ni1 C15 95.75(11) . 2_756
O6 Ni1 C15 31.23(11) 2_756 2_756
N1 Ni1 C15 94.72(12) . .
N1 Ni1 C15 129.63(13) 2_756 .
O7 Ni1 C15 31.26(11) . .
O7 Ni1 C15 131.09(12) 2_756 .
O6 Ni1 C15 31.23(11) . .
O6 Ni1 C15 95.75(11) 2_756 .
C15 Ni1 C15 115.91(18) 2_756 .
O4 Ni2 N2 97.22(10) 8_455 .
O4 Ni2 N3 91.13(10) 8_455 .
N2 Ni2 N3 91.30(11) . .
O4 Ni2 O1 164.85(9) 8_455 3_445
N2 Ni2 O1 97.82(10) . 3_445
N3 Ni2 O1 90.31(11) . 3_445
O4 Ni2 O8 92.90(9) 8_455 .
N2 Ni2 O8 92.14(10) . .
N3 Ni2 O8 174.33(11) . .
O1 Ni2 O8 84.77(9) 3_445 .
O4 Ni2 O2 102.74(9) 8_455 3_445
N2 Ni2 O2 160.04(10) . 3_445
N3 Ni2 O2 88.08(12) . 3_445
O1 Ni2 O2 62.24(9) 3_445 3_445
O8 Ni2 O2 87.15(10) . 3_445
O4 Ni2 C1 133.67(10) 8_455 3_445
N2 Ni2 C1 129.05(11) . 3_445
N3 Ni2 C1 90.03(12) . 3_445
O1 Ni2 C1 31.24(10) 3_445 3_445
O8 Ni2 C1 84.30(10) . 3_445
O2 Ni2 C1 31.03(10) 3_445 3_445
H9A O9 H9B 110.0 . .

loop_
_geom_bond_atom_site_label_1
_geom_bond_atom_site_label_2
_geom_bond_distance
_geom_bond_site_symmetry_2
C1 O2 1.258(4) .
C1 O1 1.263(4) .
C1 C3 1.500(5) .
C1 Ni2 2.436(4) 3
C2 O3 1.251(4) .
C2 O4 1.269(4) .
C2 C8 1.511(4) .
C3 C4 1.398(5) .
C3 C8 1.407(5) .
C4 C5 1.372(6) .
C4 H4 0.9300 .
C5 C6 1.367(6) .
C5 H5 0.9300 .
C6 C7 1.391(5) .
C6 H6 0.9300 .
C7 C8 1.388(5) .
C7 O5 1.397(4) .
C9 C10 1.353(5) .
C9 C14 1.366(6) .
C9 O5 1.389(4) .
C10 C11 1.404(5) .
C10 H10 0.9300 .
C11 C12 1.373(5) .
C11 H11 0.9300 .
C12 C13 1.382(5) .
C12 C15 1.493(5) .
C13 C14 1.390(6) .
C13 H13 0.9300 .
C14 H14 0.9300 .
C15 O6 1.265(4) .
C15 O7 1.266(4) .
C15 Ni1 2.439(4) .
C16 N1 1.336(5) .
C16 C17 1.377(5) .
C16 H16 0.9300 .
C17 C18 1.383(5) .
C17 H17 0.9300 .
C18 C19 1.392(5) .
C18 C23 1.487(5) .
C19 C20 1.373(5) .
C19 H19 0.9300 .
C20 N1 1.338(5) .
C20 H20 0.9300 .
C21 N2 1.344(4) .
C21 C22 1.368(5) .
C21 H21 0.9300 .
C22 C23 1.395(5) .
C22 H22 0.9300 .
C23 C24 1.377(5) .
C24 C25 1.373(5) .
C24 H24 0.9300 .
C25 N2 1.329(5) .
C25 H25 0.9300 .
C26 N3 1.340(4) .
C26 C27 1.365(5) .
C26 H26 0.9300 .
C27 C28 1.382(5) .
C27 H27 0.9300 .
C28 C29 1.397(6) .
C28 C28 1.494(7) 2_655
C29 C30 1.374(6) .
C29 H29 0.9300 .
C30 N3 1.336(5) .
C30 H30 0.9300 .
C31 N4 1.348(7) .
C31 C32 1.387(9) .
C31 H31 0.9300 .
C32 C33 1.400(7) .
C32 H32 0.9300 .
C33 C32 1.400(7) 2_755
C33 C34 1.491(10) .
C34 C35 1.410(7) 2_755
C34 C35 1.410(7) .
C35 C36 1.383(9) .
C35 H35 0.9300 .
C36 N5 1.349(7) .
C36 H36 0.9300 .
N4 C31 1.348(7) 2_755
N5 C36 1.349(7) 2_755
C31' N4' 1.333(6) .
C31' C32' 1.402(8) .
C31' H31' 0.9300 .
C32' C33' 1.400(6) .
C32' H32' 0.9300 .
C33' C32' 1.400(6) 2_755
C33' C34' 1.501(9) .
C34' C35' 1.411(6) 2_755
C34' C35' 1.411(6) .
C35' C36' 1.393(8) .
C35' H35' 0.9300 .
C36' N5' 1.358(7) .
C36' H36' 0.9300 .
N4' C31' 1.333(6) 2_755
N5' C36' 1.358(7) 2_755
N1 Ni1 2.047(3) .
N2 Ni2 2.067(3) .
N3 Ni2 2.081(3) .
O1 Ni2 2.085(2) 3
O2 Ni2 2.160(2) 3
O4 Ni2 2.032(2) 8_556
O6 Ni1 2.117(3) .
O7 Ni1 2.095(2) .
O8 Ni2 2.090(2) .
O8 H8B 0.8457 .
O8 H8A 0.8474 .
Ni1 N1 2.047(3) 2_756
Ni1 O7 2.095(2) 2_756
Ni1 O6 2.117(3) 2_756
Ni1 C15 2.439(4) 2_756
Ni2 O4 2.032(2) 8_455
Ni2 O1 2.085(2) 3_445
Ni2 O2 2.160(2) 3_445
Ni2 C1 2.436(4) 3_445
O9 H9A 0.8505 .
O9 H9B 0.8470 .
